data_4314118
loop_
_publ_author_name
'Oleg Palchik'
'Ratnasabapathy G. Iyer'
'J. H. Liao'
'Mercouri G. Kanatzidis'

_publ_section_title
;
 K10M4Sn4S17 (M = Mn, Fe, Co, Zn): Soluble Quaternary Sulfides with the
 Discrete [M4Sn4S17]10- Supertetrahedral Clusters
;
_journal_name_full 'Inorganic Chemistry'
_journal_page_first 5052
_journal_page_last 5054
_journal_paper_doi 10.1021/ic034600l
_journal_volume 42
_journal_year 2003
_chemical_formula_sum 'Co4 K10 S17 Sn4'
_chemical_formula_weight 1646.50
_chemical_name_systematic
; 
 ? 
;
_space_group_IT_number 215
_symmetry_cell_setting cubic
_symmetry_space_group_name_Hall 'P -4 2 3'
_symmetry_space_group_name_H-M 'P -4 3 m'
_atom_sites_solution_hydrogens geom
_atom_sites_solution_primary direct
_atom_sites_solution_secondary difmap
_audit_creation_method SHELXL-97
_cell_angle_alpha 90.00
_cell_angle_beta 90.00
_cell_angle_gamma 90.00
_cell_formula_units_Z 1
_cell_length_a 9.9332(13)
_cell_length_b 9.9332(13)
_cell_length_c 9.9332(13)
_cell_measurement_temperature 293(2)
_cell_volume 980.1(2)
_computing_structure_refinement 'SHELXL-97 (Sheldrick, 1997)'
_computing_structure_solution 'SHELXS-97 (Sheldrick, 1990)'
_diffrn_ambient_temperature 293(2)
_diffrn_measured_fraction_theta_full 0.986
_diffrn_measured_fraction_theta_max 0.986
_diffrn_radiation_monochromator graphite
_diffrn_radiation_source 'fine-focus sealed tube'
_diffrn_radiation_type MoK\a
_diffrn_radiation_wavelength 0.71073
_diffrn_reflns_av_R_equivalents 0.0183
_diffrn_reflns_av_sigmaI/netI 0.0056
_diffrn_reflns_limit_h_max 13
_diffrn_reflns_limit_h_min -13
_diffrn_reflns_limit_k_max 13
_diffrn_reflns_limit_k_min -13
_diffrn_reflns_limit_l_max 13
_diffrn_reflns_limit_l_min -12
_diffrn_reflns_number 9422
_diffrn_reflns_theta_full 28.16
_diffrn_reflns_theta_max 28.16
_diffrn_reflns_theta_min 2.05
_exptl_absorpt_coefficient_mu 6.124
_exptl_crystal_density_diffrn 2.790
_exptl_crystal_density_method 'not measured'
_exptl_crystal_F_000 770
_refine_diff_density_max 0.255
_refine_diff_density_min -0.178
_refine_diff_density_rms 0.040
_refine_ls_abs_structure_details 'Flack H D (1983), Acta Cryst. A39, 876-881'
_refine_ls_abs_structure_Flack 0.045(19)
_refine_ls_extinction_method none
_refine_ls_goodness_of_fit_ref 1.183
_refine_ls_hydrogen_treatment mixed
_refine_ls_matrix_type full
_refine_ls_number_parameters 27
_refine_ls_number_reflns 497
_refine_ls_number_restraints 0
_refine_ls_restrained_S_all 1.183
_refine_ls_R_factor_all 0.0090
_refine_ls_R_factor_gt 0.0088
_refine_ls_shift/su_max 2.218
_refine_ls_shift/su_mean 0.238
_refine_ls_structure_factor_coef Fsqd
_refine_ls_weighting_details 'calc w=1/[\s^2^(Fo^2^)+(0.0091P)^2^+0.3438P] where P=(Fo^2^+2Fc^2^)/3'
_refine_ls_weighting_scheme calc
_refine_ls_wR_factor_gt 0.0211
_refine_ls_wR_factor_ref 0.0211
_reflns_number_gt 495
_reflns_number_total 497
_reflns_threshold_expression >2sigma(I)
_cod_data_source_file ic034600lsi20030627_015853_3.cif
_cod_data_source_block 22f
_cod_database_code 4314118

loop_
_symmetry_equiv_pos_as_xyz
'x, y, z'
'-x, -y, z'
'-x, y, -z'
'x, -y, -z'
'z, x, y'
'z, -x, -y'
'-z, -x, y'
'-z, x, -y'
'y, z, x'
'-y, z, -x'
'y, -z, -x'
'-y, -z, x'
'y, x, z'
'-y, -x, z'
'y, -x, -z'
'-y, x, -z'
'x, z, y'
'-x, z, -y'
'-x, -z, y'
'x, -z, -y'
'z, y, x'
'z, -y, -x'
'-z, y, -x'
'-z, -y, x'

loop_
_atom_site_label
_atom_site_type_symbol
_atom_site_fract_x
_atom_site_fract_y
_atom_site_fract_z
_atom_site_U_iso_or_equiv
_atom_site_adp_type
_atom_site_occupancy
_atom_site_symmetry_multiplicity
_atom_site_calc_flag
_atom_site_refinement_flags
_atom_site_disorder_assembly
_atom_site_disorder_group
Sn1 Sn -0.223600(13) 0.223600(13) 0.223600(13) 0.01919(6) Uani 1 6 d S . .
Co1 Co 0.13351(3) 0.13351(3) 0.13351(3) 0.01951(10) Uani 1 6 d S . .
S1 S 0.27202(4) 0.00739(5) 0.27202(4) 0.03199(13) Uani 1 2 d S . .
S2 S -0.35894(6) 0.35894(6) 0.35894(6) 0.0472(3) Uani 1 6 d S . .
S3 S 0.0000 0.0000 0.0000 0.0166(3) Uani 1 24 d S . .
K1 K 0.0000 0.0000 0.5000 0.0396(2) Uani 1 8 d S . .
K2 K 0.33176(7) 0.33176(7) 0.33176(7) 0.0642(4) Uani 1 6 d S . .
K3 K 0.5000 0.0249(4) 0.5000 0.0283(6) Uiso 0.187(3) 4 d SP . .
K33 K 0.5000 -0.0614(3) 0.5000 0.0283(6) Uiso 0.31 4 d SP . .

loop_
_atom_site_aniso_label
_atom_site_aniso_U_11
_atom_site_aniso_U_22
_atom_site_aniso_U_33
_atom_site_aniso_U_23
_atom_site_aniso_U_13
_atom_site_aniso_U_12
Sn1 0.01919(6) 0.01919(6) 0.01919(6) -0.00207(5) 0.00207(5) 0.00207(5)
Co1 0.01951(10) 0.01951(10) 0.01951(10) -0.00097(11) -0.00097(11) -0.00097(11)
S1 0.03734(19) 0.0213(2) 0.03734(19) -0.00051(15) -0.0178(3) -0.00051(15)
S2 0.0472(3) 0.0472(3) 0.0472(3) -0.0156(3) 0.0156(3) 0.0156(3)
S3 0.0166(3) 0.0166(3) 0.0166(3) 0.000 0.000 0.000
K1 0.0426(4) 0.0426(4) 0.0335(6) 0.000 0.000 0.000
K2 0.0642(4) 0.0642(4) 0.0642(4) -0.0190(3) -0.0190(3) -0.0190(3)

loop_
_atom_type_symbol
_atom_type_description
_atom_type_scat_dispersion_real
_atom_type_scat_dispersion_imag
_atom_type_scat_source
S S 0.1246 0.1234 'International Tables Vol C Tables 4.2.6.8 and 6.1.1.4'
K K 0.2009 0.2494 'International Tables Vol C Tables 4.2.6.8 and 6.1.1.4'
Co Co 0.3494 0.9721 'International Tables Vol C Tables 4.2.6.8 and 6.1.1.4'
Sn Sn -0.6537 1.4246 'International Tables Vol C Tables 4.2.6.8 and 6.1.1.4'

loop_
_geom_angle_atom_site_label_1
_geom_angle_atom_site_label_2
_geom_angle_atom_site_label_3
_geom_angle
_geom_angle_site_symmetry_1
_geom_angle_site_symmetry_3
_geom_angle_publ_flag
S2 Sn1 S1 108.751(13) . 9 ?
S2 Sn1 S1 108.751(13) . 2 ?
S1 Sn1 S1 110.182(13) 9 2 ?
S2 Sn1 S1 108.751(13) . 8 ?
S1 Sn1 S1 110.182(13) 9 8 ?
S1 Sn1 S1 110.182(13) 2 8 ?
S3 Co1 S1 111.962(17) . . ?
S3 Co1 S1 111.962(17) . 9 ?
S1 Co1 S1 106.870(19) . 9 ?
S3 Co1 S1 111.962(17) . 5 ?
S1 Co1 S1 106.870(19) . 5 ?
S1 Co1 S1 106.870(19) 9 5 ?
S3 Co1 K2 180.000(13) . . ?
S1 Co1 K2 68.038(17) . . ?
S1 Co1 K2 68.038(17) 9 . ?
S1 Co1 K2 68.038(17) 5 . ?
Co1 S1 Sn1 106.26(2) . 2 ?
Co1 S1 K3 144.12(8) . . ?
Sn1 S1 K3 109.62(8) 2 . ?
Co1 S1 K3 152.95(8) . 2_655 ?
Sn1 S1 K3 100.79(8) 2 2_655 ?
K3 S1 K3 8.83(15) . 2_655 ?
Co1 S1 K33 137.71(6) . 2_655 ?
Sn1 S1 K33 116.03(5) 2 2_655 ?
K3 S1 K33 6.41(9) . 2_655 ?
K3 S1 K33 15.24(9) 2_655 2_655 ?
Co1 S1 K33 159.28(5) . . ?
Sn1 S1 K33 94.46(5) 2 . ?
K3 S1 K33 15.16(9) . . ?
K3 S1 K33 6.33(9) 2_655 . ?
K33 S1 K33 21.57(10) 2_655 . ?
Co1 S1 K2 71.82(2) . . ?
Sn1 S1 K2 178.08(3) 2 . ?
K3 S1 K2 72.29(8) . . ?
K3 S1 K2 81.12(8) 2_655 . ?
K33 S1 K2 65.89(5) 2_655 . ?
K33 S1 K2 87.45(5) . . ?
Co1 S1 K1 86.417(9) . . ?
Sn1 S1 K1 87.426(9) 2 . ?
K3 S1 K1 95.091(9) . . ?
K3 S1 K1 94.889(9) 2_655 . ?
K33 S1 K1 95.162(9) 2_655 . ?
K33 S1 K1 94.672(9) . . ?
K2 S1 K1 92.422(9) . . ?
Co1 S1 K1 86.417(9) . 5 ?
Sn1 S1 K1 87.426(9) 2 5 ?
K3 S1 K1 95.091(9) . 5 ?
K3 S1 K1 94.889(9) 2_655 5 ?
K33 S1 K1 95.162(9) 2_655 5 ?
K33 S1 K1 94.672(9) . 5 ?
K2 S1 K1 92.423(9) . 5 ?
K1 S1 K1 169.653(17) . 5 ?
Sn1 S2 K2 118.18(2) . 1_455 ?
Sn1 S2 K2 118.18(2) . 3_556 ?
K2 S2 K2 99.52(3) 1_455 3_556 ?
Sn1 S2 K2 118.18(2) . 2_565 ?
K2 S2 K2 99.52(3) 1_455 2_565 ?
K2 S2 K2 99.52(3) 3_556 2_565 ?
Sn1 S2 K33 88.58(3) . 9 ?
K2 S2 K33 153.24(5) 1_455 9 ?
K2 S2 K33 64.602(15) 3_556 9 ?
K2 S2 K33 64.603(15) 2_565 9 ?
Sn1 S2 K33 88.58(3) . 2 ?
K2 S2 K33 64.603(15) 1_455 2 ?
K2 S2 K33 64.603(15) 3_556 2 ?
K2 S2 K33 153.24(5) 2_565 2 ?
K33 S2 K33 119.939(3) 9 2 ?
Sn1 S2 K33 88.58(3) . 6_465 ?
K2 S2 K33 64.603(15) 1_455 6_465 ?
K2 S2 K33 153.24(5) 3_556 6_465 ?
K2 S2 K33 64.603(15) 2_565 6_465 ?
K33 S2 K33 119.939(3) 9 6_465 ?
K33 S2 K33 119.939(3) 2 6_465 ?
Co1 S3 Co1 109.5 . 4 ?
Co1 S3 Co1 109.5 . 2 ?
Co1 S3 Co1 109.5 4 2 ?
Co1 S3 Co1 109.5 . 3 ?
Co1 S3 Co1 109.5 4 3 ?
Co1 S3 Co1 109.5 2 3 ?
S1 K1 S1 177.613(17) 12 10_556 ?
S1 K1 S1 114.356(9) 12 4_556 ?
S1 K1 S1 67.636(17) 10_556 4_556 ?
S1 K1 S1 79.961(17) 12 11_556 ?
S1 K1 S1 100.090(17) 10_556 11_556 ?
S1 K1 S1 63.620(17) 4_556 11_556 ?
S1 K1 S1 63.620(17) 12 2 ?
S1 K1 S1 114.356(9) 10_556 2 ?
S1 K1 S1 177.613(17) 4_556 2 ?
S1 K1 S1 114.356(9) 11_556 2 ?
S1 K1 S1 67.636(17) 12 . ?
S1 K1 S1 114.356(9) 10_556 . ?
S1 K1 S1 79.961(17) 4_556 . ?
S1 K1 S1 114.356(9) 11_556 . ?
S1 K1 S1 100.090(17) 2 . ?
S1 K1 S1 114.356(9) 12 3_556 ?
S1 K1 S1 63.620(17) 10_556 3_556 ?
S1 K1 S1 100.090(17) 4_556 3_556 ?
S1 K1 S1 67.636(17) 11_556 3_556 ?
S1 K1 S1 79.961(17) 2 3_556 ?
S1 K1 S1 177.613(17) . 3_556 ?
S1 K1 S1 100.090(17) 12 9 ?
S1 K1 S1 79.961(17) 10_556 9 ?
S1 K1 S1 114.356(9) 4_556 9 ?
S1 K1 S1 177.613(17) 11_556 9 ?
S1 K1 S1 67.636(17) 2 9 ?
S1 K1 S1 63.620(17) . 9 ?
S1 K1 S1 114.356(9) 3_556 9 ?
S1 K1 K2 42.213(10) 12 2 ?
S1 K1 K2 135.474(11) 10_556 2 ?
S1 K1 K2 135.474(11) 4_556 2 ?
S1 K1 K2 73.775(12) 11_556 2 ?
S1 K1 K2 42.213(10) 2 2 ?
S1 K1 K2 107.887(13) . 2 ?
S1 K1 K2 73.775(12) 3_556 2 ?
S1 K1 K2 107.887(13) 9 2 ?
S1 K1 K2 107.887(13) 12 . ?
S1 K1 K2 73.775(12) 10_556 . ?
S1 K1 K2 73.775(12) 4_556 . ?
S1 K1 K2 135.474(11) 11_556 . ?
S1 K1 K2 107.887(13) 2 . ?
S1 K1 K2 42.213(10) . . ?
S1 K1 K2 135.474(11) 3_556 . ?
S1 K1 K2 42.213(10) 9 . ?
K2 K1 K2 140.55(2) 2 . ?
S1 K1 K2 73.775(12) 12 4_556 ?
S1 K1 K2 107.887(13) 10_556 4_556 ?
S1 K1 K2 42.213(10) 4_556 4_556 ?
S1 K1 K2 42.213(10) 11_556 4_556 ?
S1 K1 K2 135.474(11) 2 4_556 ?
S1 K1 K2 73.775(12) . 4_556 ?
S1 K1 K2 107.887(13) 3_556 4_556 ?
S1 K1 K2 135.474(11) 9 4_556 ?
K2 K1 K2 96.542(7) 2 4_556 ?
K2 K1 K2 96.542(7) . 4_556 ?
S1 K1 K2 135.474(11) 12 3_556 ?
S1 K1 K2 42.213(10) 10_556 3_556 ?
S1 K1 K2 107.887(13) 4_556 3_556 ?
S1 K1 K2 107.887(13) 11_556 3_556 ?
S1 K1 K2 73.775(12) 2 3_556 ?
S1 K1 K2 135.474(11) . 3_556 ?
S1 K1 K2 42.213(10) 3_556 3_556 ?
S1 K1 K2 73.775(12) 9 3_556 ?
K2 K1 K2 96.542(7) 2 3_556 ?
K2 K1 K2 96.542(7) . 3_556 ?
K2 K1 K2 140.55(2) 4_556 3_556 ?
S2 K2 S2 79.59(4) 3_556 2_565 ?
S2 K2 S2 79.59(4) 3_556 1_655 ?
S2 K2 S2 79.59(4) 2_565 1_655 ?
S2 K2 S1 172.49(4) 3_556 5 ?
S2 K2 S1 106.068(16) 2_565 5 ?
S2 K2 S1 106.068(16) 1_655 5 ?
S2 K2 S1 106.068(16) 3_556 . ?
S2 K2 S1 172.49(4) 2_565 . ?
S2 K2 S1 106.068(16) 1_655 . ?
S1 K2 S1 67.87(3) 5 . ?
S2 K2 S1 106.069(16) 3_556 9 ?
S2 K2 S1 106.069(16) 2_565 9 ?
S2 K2 S1 172.49(4) 1_655 9 ?
S1 K2 S1 67.87(3) 5 9 ?
S1 K2 S1 67.87(3) . 9 ?
S2 K2 Co1 132.35(2) 3_556 . ?
S2 K2 Co1 132.35(2) 2_565 . ?
S2 K2 Co1 132.35(2) 1_655 . ?
S1 K2 Co1 40.137(16) 5 . ?
S1 K2 Co1 40.137(16) . . ?
S1 K2 Co1 40.137(16) 9 . ?
S2 K2 K33 63.97(2) 3_556 2_655 ?
S2 K2 K33 131.56(5) 2_565 2_655 ?
S2 K2 K33 63.97(2) 1_655 2_655 ?
S1 K2 K33 113.68(3) 5 2_655 ?
S1 K2 K33 55.95(3) . 2_655 ?
S1 K2 K33 113.68(3) 9 2_655 ?
Co1 K2 K33 96.09(4) . 2_655 ?
S2 K2 K33 131.56(5) 3_556 6_565 ?
S2 K2 K33 63.97(2) 2_565 6_565 ?
S2 K2 K33 63.97(2) 1_655 6_565 ?
S1 K2 K33 55.95(3) 5 6_565 ?
S1 K2 K33 113.68(3) . 6_565 ?
S1 K2 K33 113.68(3) 9 6_565 ?
Co1 K2 K33 96.09(4) . 6_565 ?
K33 K2 K33 118.889(13) 2_655 6_565 ?
S2 K2 K33 63.97(2) 3_556 10_556 ?
S2 K2 K33 63.97(2) 2_565 10_556 ?
S2 K2 K33 131.56(5) 1_655 10_556 ?
S1 K2 K33 113.68(3) 5 10_556 ?
S1 K2 K33 113.68(3) . 10_556 ?
S1 K2 K33 55.95(3) 9 10_556 ?
Co1 K2 K33 96.09(4) . 10_556 ?
K33 K2 K33 118.890(13) 2_655 10_556 ?
K33 K2 K33 118.890(13) 6_565 10_556 ?
S2 K2 K3 66.49(3) 3_556 . ?
S2 K2 K3 135.13(5) 2_565 . ?
S2 K2 K3 66.49(3) 1_655 . ?
S1 K2 K3 110.83(4) 5 . ?
S1 K2 K3 52.39(4) . . ?
S1 K2 K3 110.83(4) 9 . ?
Co1 K2 K3 92.52(4) . . ?
K33 K2 K3 3.57(5) 2_655 . ?
K33 K2 K3 119.474(8) 6_565 . ?
K33 K2 K3 119.474(8) 10_556 . ?
S2 K2 K3 66.49(3) 3_556 9 ?
S2 K2 K3 66.49(3) 2_565 9 ?
S2 K2 K3 135.13(5) 1_655 9 ?
S1 K2 K3 110.83(4) 5 9 ?
S1 K2 K3 110.83(4) . 9 ?
S1 K2 K3 52.39(4) 9 9 ?
Co1 K2 K3 92.52(4) . 9 ?
K33 K2 K3 119.474(8) 2_655 9 ?
K33 K2 K3 119.474(8) 6_565 9 ?
K33 K2 K3 3.57(5) 10_556 9 ?
K3 K2 K3 119.808(7) . 9 ?
K33 K3 K3 180.000(2) 2_655 2_655 ?
K33 K3 K33 180.000(2) 2_655 . ?
K3 K3 K33 0.000(1) 2_655 . ?
K33 K3 S1 93.11(8) 2_655 3_656 ?
K3 K3 S1 86.89(8) 2_655 3_656 ?
K33 K3 S1 86.89(8) . 3_656 ?
K33 K3 S1 93.11(8) 2_655 . ?
K3 K3 S1 86.89(8) 2_655 . ?
K33 K3 S1 86.89(8) . . ?
S1 K3 S1 173.79(16) 3_656 . ?
K33 K3 S1 95.72(8) 2_655 4_556 ?
K3 K3 S1 84.28(8) 2_655 4_556 ?
K33 K3 S1 84.28(8) . 4_556 ?
S1 K3 S1 89.691(12) 3_656 4_556 ?
S1 K3 S1 89.690(12) . 4_556 ?
K33 K3 S1 95.72(8) 2_655 2_655 ?
K3 K3 S1 84.28(8) 2_655 2_655 ?
K33 K3 S1 84.28(8) . 2_655 ?
S1 K3 S1 89.690(12) 3_656 2_655 ?
S1 K3 S1 89.690(12) . 2_655 ?
S1 K3 S1 168.56(15) 4_556 2_655 ?
K33 K3 K2 37.79(4) 2_655 3_656 ?
K3 K3 K2 142.21(4) 2_655 3_656 ?
K33 K3 K2 142.21(4) . 3_656 ?
S1 K3 K2 55.32(4) 3_656 3_656 ?
S1 K3 K2 130.90(12) . 3_656 ?
S1 K3 K2 94.52(6) 4_556 3_656 ?
S1 K3 K2 94.52(6) 2_655 3_656 ?
K33 K3 K2 37.79(4) 2_655 . ?
K3 K3 K2 142.21(4) 2_655 . ?
K33 K3 K2 142.21(4) . . ?
S1 K3 K2 130.90(12) 3_656 . ?
S1 K3 K2 55.32(4) . . ?
S1 K3 K2 94.52(6) 4_556 . ?
S1 K3 K2 94.52(6) 2_655 . ?
K2 K3 K2 75.58(8) 3_656 . ?
K33 K3 K2 146.29(4) 2_655 4_556 ?
K3 K3 K2 33.71(4) 2_655 4_556 ?
K33 K3 K2 33.71(4) . 4_556 ?
S1 K3 K2 87.42(7) 3_656 4_556 ?
S1 K3 K2 87.42(7) . 4_556 ?
S1 K3 K2 50.57(5) 4_556 4_556 ?
S1 K3 K2 117.99(11) 2_655 4_556 ?
K2 K3 K2 131.10(2) 3_656 4_556 ?
K2 K3 K2 131.10(2) . 4_556 ?
K33 K3 K2 146.29(4) 2_655 2_655 ?
K3 K3 K2 33.71(4) 2_655 2_655 ?
K33 K3 K2 33.71(4) . 2_655 ?
S1 K3 K2 87.42(7) 3_656 2_655 ?
S1 K3 K2 87.42(7) . 2_655 ?
S1 K3 K2 117.99(11) 4_556 2_655 ?
S1 K3 K2 50.57(5) 2_655 2_655 ?
K2 K3 K2 131.10(2) 3_656 2_655 ?
K2 K3 K2 131.10(2) . 2_655 ?
K2 K3 K2 67.41(7) 4_556 2_655 ?
K33 K3 K1 92.85(5) 2_655 5 ?
K3 K3 K1 87.15(5) 2_655 5 ?
K33 K3 K1 87.15(5) . 5 ?
S1 K3 K1 134.628(16) 3_656 5 ?
S1 K3 K1 44.937(3) . 5 ?
S1 K3 K1 134.25(2) 4_556 5 ?
S1 K3 K1 44.954(2) 2_655 5 ?
K2 K3 K1 118.17(7) 3_656 5 ?
K2 K3 K1 66.83(2) . 5 ?
K2 K3 K1 110.52(7) 4_556 5 ?
K2 K3 K1 64.32(3) 2_655 5 ?
K3 K33 K3 0.000(2) 2_655 . ?
K3 K33 K33 0.000(1) 2_655 2_655 ?
K3 K33 K33 0.000(1) . 2_655 ?
K3 K33 S1 80.48(5) 2_655 4_556 ?
K3 K33 S1 80.48(5) . 4_556 ?
K33 K33 S1 80.48(5) 2_655 4_556 ?
K3 K33 S1 80.48(5) 2_655 2_655 ?
K3 K33 S1 80.48(5) . 2_655 ?
K33 K33 S1 80.48(5) 2_655 2_655 ?
S1 K33 S1 160.97(10) 4_556 2_655 ?
K3 K33 S1 77.95(5) 2_655 3_656 ?
K3 K33 S1 77.95(5) . 3_656 ?
K33 K33 S1 77.95(5) 2_655 3_656 ?
S1 K33 S1 88.022(18) 4_556 3_656 ?
S1 K33 S1 88.022(18) 2_655 3_656 ?
K3 K33 S1 77.95(5) 2_655 . ?
K3 K33 S1 77.95(5) . . ?
K33 K33 S1 77.95(5) 2_655 . ?
S1 K33 S1 88.022(18) 4_556 . ?
S1 K33 S1 88.022(18) 2_655 . ?
S1 K33 S1 155.90(10) 3_656 . ?
K3 K33 S2 146.16(3) 2_655 2 ?
K3 K33 S2 146.16(3) . 2 ?
K33 K33 S2 146.16(3) 2_655 2 ?
S1 K33 S2 97.89(4) 4_556 2 ?
S1 K33 S2 97.89(4) 2_655 2 ?
S1 K33 S2 135.90(8) 3_656 2 ?
S1 K33 S2 68.21(3) . 2 ?
K3 K33 S2 146.16(3) 2_655 4_656 ?
K3 K33 S2 146.16(3) . 4_656 ?
K33 K33 S2 146.16(3) 2_655 4_656 ?
S1 K33 S2 97.89(4) 4_556 4_656 ?
S1 K33 S2 97.89(4) 2_655 4_656 ?
S1 K33 S2 68.21(3) 3_656 4_656 ?
S1 K33 S2 135.90(8) . 4_656 ?
S2 K33 S2 67.69(6) 2 4_656 ?
K3 K33 K2 138.65(4) 2_655 4_556 ?
K3 K33 K2 138.65(4) . 4_556 ?
K33 K33 K2 138.65(4) 2_655 4_556 ?
S1 K33 K2 58.16(3) 4_556 4_556 ?
S1 K33 K2 140.87(8) 2_655 4_556 ?
S1 K33 K2 99.02(3) 3_656 4_556 ?
S1 K33 K2 99.02(3) . 4_556 ?
S2 K33 K2 51.43(4) 2 4_556 ?
S2 K33 K2 51.43(4) 4_656 4_556 ?
K3 K33 K2 138.65(4) 2_655 2_655 ?
K3 K33 K2 138.65(4) . 2_655 ?
K33 K33 K2 138.65(4) 2_655 2_655 ?
S1 K33 K2 140.87(8) 4_556 2_655 ?
S1 K33 K2 58.16(3) 2_655 2_655 ?
S1 K33 K2 99.02(3) 3_656 2_655 ?
S1 K33 K2 99.02(3) . 2_655 ?
S2 K33 K2 51.43(4) 2 2_655 ?
S2 K33 K2 51.43(4) 4_656 2_655 ?
K2 K33 K2 82.71(7) 4_556 2_655 ?
K3 K33 K2 31.18(2) 2_655 3_656 ?
K3 K33 K2 31.18(2) . 3_656 ?
K33 K33 K2 31.18(2) 2_655 3_656 ?
S1 K33 K2 81.87(4) 4_556 3_656 ?
S1 K33 K2 81.87(4) 2_655 3_656 ?
S1 K33 K2 46.77(3) 3_656 3_656 ?
S1 K33 K2 109.13(7) . 3_656 ?
S2 K33 K2 177.33(5) 2 3_656 ?
S2 K33 K2 114.98(2) 4_656 3_656 ?
K2 K33 K2 129.96(2) 4_556 3_656 ?
K2 K33 K2 129.96(2) 2_655 3_656 ?

loop_
_geom_bond_atom_site_label_1
_geom_bond_atom_site_label_2
_geom_bond_distance
_geom_bond_site_symmetry_2
_geom_bond_publ_flag
Sn1 S2 2.3285(11) . ?
Sn1 S1 2.3932(6) 9 ?
Sn1 S1 2.3932(6) 2 ?
Sn1 S1 2.3932(6) 8 ?
Co1 S3 2.2970(6) . ?
Co1 S1 2.3142(6) . ?
Co1 S1 2.3142(6) 9 ?
Co1 S1 2.3142(6) 5 ?
Co1 K2 3.4109(13) . ?
S1 Sn1 2.3932(6) 2 ?
S1 K3 3.2072(7) . ?
S1 K3 3.2186(8) 2_655 ?
S1 K33 3.2472(8) 2_655 ?
S1 K33 3.2747(9) . ?
S1 K2 3.3295(11) . ?
S1 K1 3.5263(5) . ?
S1 K1 3.5263(5) 5 ?
S2 K2 3.0960(10) 1_455 ?
S2 K2 3.0960(10) 3_556 ?
S2 K2 3.0960(10) 2_565 ?
S2 K33 3.558(2) 9 ?
S2 K33 3.558(2) 2 ?
S2 K33 3.558(2) 6_465 ?
S3 Co1 2.2970(6) 4 ?
S3 Co1 2.2970(6) 2 ?
S3 Co1 2.2970(6) 3 ?
K1 S1 3.5263(5) 12 ?
K1 S1 3.5263(5) 10_556 ?
K1 S1 3.5263(5) 4_556 ?
K1 S1 3.5263(5) 11_556 ?
K1 S1 3.5263(5) 2 ?
K1 S1 3.5263(5) 3_556 ?
K1 S1 3.5263(5) 9 ?
K1 K2 4.9510(9) 2 ?
K1 K2 4.9510(9) . ?
K1 K2 4.9510(9) 4_556 ?
K1 K2 4.9510(9) 3_556 ?
K2 S2 3.0960(10) 3_556 ?
K2 S2 3.0960(10) 2_565 ?
K2 S2 3.0960(10) 1_655 ?
K2 S1 3.3295(11) 5 ?
K2 S1 3.3295(11) 9 ?
K2 K33 3.577(2) 2_655 ?
K2 K33 3.577(2) 6_565 ?
K2 K33 3.577(2) 10_556 ?
K2 K3 3.857(3) . ?
K2 K3 3.857(3) 9 ?
K3 K33 0.363(5) 2_655 ?
K3 K3 0.495(9) 2_655 ?
K3 K33 0.858(5) . ?
K3 S1 3.2072(7) 3_656 ?
K3 S1 3.2186(8) 4_556 ?
K3 S1 3.2186(8) 2_655 ?
K3 K2 3.857(3) 3_656 ?
K3 K2 4.259(4) 4_556 ?
K3 K2 4.259(4) 2_655 ?
K3 K1 4.9728(7) 5 ?
K33 K3 0.363(5) 2_655 ?
K33 K33 1.221(6) 2_655 ?
K33 S1 3.2472(8) 4_556 ?
K33 S1 3.2472(8) 2_655 ?
K33 S1 3.2747(9) 3_656 ?
K33 S2 3.558(2) 2 ?
K33 S2 3.558(2) 4_656 ?
K33 K2 3.577(2) 4_556 ?
K33 K2 3.577(2) 2_655 ?
K33 K2 4.565(2) 3_656 ?
